data_2006064
loop_
_publ_author_name
'Blake, A. J.'
'Danks, J. P.'
'Parsons, S.'
'Schr\"oder, M.'

_publ_section_title
;
 Bis[bis(2-aminoethyl-<i>N</i>)sulfide-<i>S</i>]nickel(II)
 Bis(hexafluorophosphate)
;
_journal_issue 4
_journal_name_full 'Acta Crystallographica Section C'
_journal_page_first 411
_journal_page_last 413
_journal_paper_doi 10.1107/S0108270196013297
_journal_volume 53
_journal_year 1997
_chemical_formula_iupac '[Ni (C4 H12 N2 S)2] [P F6]2'
_chemical_formula_moiety 'C8 H24 N4 Ni S2 2+ , 2P F6 -'
_chemical_formula_sum 'C8 H24 F12 N4 Ni P2 S2'
_chemical_formula_weight 589.08
_chemical_name_systematic
;
 ?
;
_space_group_IT_number 15
_symmetry_cell_setting monoclinic
_symmetry_space_group_name_Hall '-I 2ya'
_symmetry_space_group_name_H-M 'I 1 2/a 1'
_audit_creation_method SHELXL
_cell_angle_alpha 90.00
_cell_angle_beta 98.88(8)
_cell_angle_gamma 90.00
_cell_formula_units_Z 8
_cell_length_a 17.582(12)
_cell_length_b 9.451(8)
_cell_length_c 24.558(17)
_cell_measurement_reflns_used 32
_cell_measurement_temperature 150.0(2)
_cell_measurement_theta_max 30
_cell_measurement_theta_min 26
_cell_volume 4032(5)
_computing_cell_refinement DIF4
_computing_data_collection 'DIF4 (Stoe & Cie, 1992a)'
_computing_data_reduction 'REDU4 (Stoe & Cie, 1992b)'
_computing_molecular_graphics 'SHELXTL/PC (Sheldrick, 1994)'
_computing_publication_material SHELXL93
_computing_structure_refinement 'SHELXL93 (Sheldrick, 1993)'
_computing_structure_solution 'SHELXS86 (Sheldrick, 1990)'
_diffrn_ambient_temperature 150.0(2)
_diffrn_measurement_device
;
Stoe Stadi-4 four circle diffractometer with Oxford Cryosystems open-flow
cryostat (Cosier & Glazer, 1986)
;
_diffrn_measurement_method \w-2\q
_diffrn_radiation_monochromator graphite
_diffrn_radiation_source 'fine-focus sealed tube'
_diffrn_radiation_type MoK\a
_diffrn_radiation_wavelength 0.71073
_diffrn_reflns_av_R_equivalents 0.0455
_diffrn_reflns_av_sigmaI/netI 0.0367
_diffrn_reflns_limit_h_max 20
_diffrn_reflns_limit_h_min -15
_diffrn_reflns_limit_k_max 10
_diffrn_reflns_limit_k_min -11
_diffrn_reflns_limit_l_max 17
_diffrn_reflns_limit_l_min -29
_diffrn_reflns_number 8991
_diffrn_reflns_theta_max 25.05
_diffrn_reflns_theta_min 2.67
_diffrn_standards_decay_% 0
_diffrn_standards_interval_time 60
_diffrn_standards_number 3
_exptl_absorpt_coefficient_mu 1.440
_exptl_absorpt_correction_T_max 0.750
_exptl_absorpt_correction_T_min 0.520
_exptl_absorpt_correction_type 'calculated from \DF (Walker & Stuart, 1983)'
_exptl_crystal_colour purple
_exptl_crystal_density_diffrn 1.941
_exptl_crystal_density_meas ?
_exptl_crystal_description columnar
_exptl_crystal_F_000 2384
_exptl_crystal_size_max 0.70
_exptl_crystal_size_mid 0.50
_exptl_crystal_size_min 0.20
_refine_diff_density_max '1.47 (0.96\%A from Ni)'
_refine_diff_density_min '-1.81 (1.03\%A from Ni)'
_refine_ls_extinction_method none
_refine_ls_goodness_of_fit_all 1.044
_refine_ls_goodness_of_fit_obs 0.856
_refine_ls_hydrogen_treatment 'H atoms introduced at calculated positions'
_refine_ls_matrix_type full
_refine_ls_number_parameters 265
_refine_ls_number_reflns 3501
_refine_ls_number_restraints 0
_refine_ls_restrained_S_all 1.125
_refine_ls_restrained_S_obs 0.856
_refine_ls_R_factor_all 0.0907
_refine_ls_R_factor_obs 0.0647
_refine_ls_shift/esd_max -0.003
_refine_ls_shift/esd_mean 0.001
_refine_ls_structure_factor_coef Fsqd
_refine_ls_weighting_details 'w = 1/[\s^2^(Fo^2^)+(0.231P)^2^+13.02P] where P=(Fo^2^+2Fc^2^)/3'
_refine_ls_weighting_scheme calc
_refine_ls_wR_factor_all 0.3020
_refine_ls_wR_factor_obs 0.2062
_reflns_number_observed 2840
_reflns_number_total 3514
_reflns_observed_criterion >2sigma(I)
_cod_data_source_file jz1164.cif
_cod_data_source_block nis3n2
_cod_depositor_comments
;
The following automatic conversions were performed:
'_symmetry_cell_setting' value 'Monoclinic' changed to 'monoclinic'
according to '/home/saulius/struct/CIF-dictionaries/cif_core.dic'
dictionary named 'cif_core.dic' version 2.4.1 from 2010-06-29.

Automatic conversion script
Id: cif_fix_enum 1527 2010-12-29 10:47:43Z saulius 

The following automatic conversions were performed:

'_symmetry_cell_setting' value 'Monoclinic' changed to 'monoclinic'
according to /home/saulius/struct/CIF-dictionaries/cif_core.dic
dictionary named 'cif_core.dic' version 2.4.1 from
2010-06-29.

'_geom_bond_publ_flag' value 'Yes' changed to 'yes'
according to /home/saulius/struct/CIF-dictionaries/cif_core.dic
dictionary named 'cif_core.dic' version 2.4.1 from 2010-06-29 (18
times).

'_geom_angle_publ_flag' value 'Yes' changed to 'yes'
according to /home/saulius/struct/CIF-dictionaries/cif_core.dic
dictionary named 'cif_core.dic' version 2.4.1 from 2010-06-29 (15
times).

'_geom_torsion_publ_flag' value 'Yes' changed to 'yes'
according to /home/saulius/struct/CIF-dictionaries/cif_core.dic
dictionary named 'cif_core.dic' version 2.4.1 from 2010-06-29 (8
times).

Automatic conversion script
Id: cif_fix_values 1715 2011-07-08 13:25:40Z adriana 

The following automatic conversions were performed:

'_exptl_crystal_density_meas' value 'not measured' was changed to '?'
- the value is perceived as not measured.

Automatic conversion script
Id: cif_fix_values 3008 2015-01-20 13:52:24Z robertas 

The following automatic conversions were performed:

'_refine_ls_weighting_scheme' value 'calc w =
1/[\s^2^(Fo^2^)+(0.231P)^2^+13.02P] where P=(Fo^2^+2Fc^2^)/3' was
changed to 'calc'. New tag '_refine_ls_weighting_details' was
created. The value of the new tag was set to 'w =
1/[\s^2^(Fo^2^)+(0.231P)^2^+13.02P] where P=(Fo^2^+2Fc^2^)/3'.

Automatic conversion script
Id: cif_fix_values 3143 2015-03-26 13:38:13Z robertas 
;
_cod_original_sg_symbol_H-M I2/a
_cod_database_code 2006064
_cod_database_fobs_code 2006064

loop_
_symmetry_equiv_pos_as_xyz
'x, y, z'
'-x+1/2, y, -z'
'x+1/2, y+1/2, z+1/2'
'-x+1, y+1/2, -z+1/2'
'-x, -y, -z'
'x-1/2, -y, z'
'-x+1/2, -y+1/2, -z+1/2'
'x, -y+1/2, z+1/2'

loop_
_atom_site_aniso_label
_atom_site_aniso_U_11
_atom_site_aniso_U_12
_atom_site_aniso_U_13
_atom_site_aniso_U_22
_atom_site_aniso_U_23
_atom_site_aniso_U_33
Ni 0.0104(5) -0.0002(3) 0.0005(4) 0.0111(6) 0.0005(3) 0.0240(6)
N1 0.018(3) -0.002(2) 0.001(2) 0.022(3) 0.002(2) 0.016(3)
C2 0.015(3) -0.002(2) 0.002(3) 0.022(4) 0.007(3) 0.026(4)
C3 0.022(3) 0.005(3) 0.008(3) 0.023(3) 0.000(3) 0.022(3)
S4 0.0164(8) 0.0009(6) 0.0026(7) 0.0168(8) -0.0031(6) 0.0311(10)
C5 0.031(4) 0.004(3) 0.010(3) 0.027(4) 0.008(3) 0.033(4)
C6 0.028(4) 0.000(3) -0.001(3) 0.026(4) 0.007(3) 0.033(4)
N7 0.020(3) 0.000(2) 0.002(2) 0.015(3) 0.004(2) 0.025(3)
N11 0.020(3) 0.001(2) 0.003(2) 0.015(3) 0.000(2) 0.022(3)
C21 0.020(3) 0.001(3) 0.011(3) 0.018(3) -0.002(3) 0.034(4)
C31 0.011(3) 0.005(3) 0.007(3) 0.023(4) 0.002(3) 0.056(5)
S41 0.0136(8) -0.0010(6) 0.0003(6) 0.0248(9) 0.0009(7) 0.0249(9)
C51 0.016(3) -0.008(3) 0.006(3) 0.017(3) 0.000(3) 0.061(5)
C61 0.024(3) -0.003(3) 0.008(3) 0.013(3) -0.001(3) 0.042(4)
N71 0.021(3) 0.000(2) 0.002(2) 0.016(3) 0.004(2) 0.029(3)
P1 0.0199(9) 0.0001(6) 0.0006(7) 0.0137(9) 0.0016(7) 0.0306(10)
F11 0.023(2) 0.009(2) 0.000(2) 0.060(3) 0.023(2) 0.037(3)
F12 0.023(2) -0.007(2) -0.008(2) 0.044(3) 0.006(2) 0.043(3)
F13 0.037(2) -0.008(2) 0.004(2) 0.030(3) 0.015(2) 0.052(3)
F14 0.023(2) 0.003(2) 0.008(2) 0.031(2) 0.015(2) 0.055(3)
F15 0.097(4) 0.016(3) 0.021(3) 0.022(2) -0.001(2) 0.052(3)
F16 0.042(3) 0.005(2) 0.002(2) 0.028(2) -0.013(2) 0.060(3)
P2 0.0245(14) -0.0073(9) 0.0000(11) 0.0222(14) 0.0017(10) 0.031(2)
F21 0.037(3) -0.020(2) 0.003(2) 0.038(3) -0.004(2) 0.041(3)
F22 0.044(3) -0.008(2) 0.005(2) 0.031(2) -0.006(2) 0.033(2)
F23 0.052(3) 0.006(2) -0.007(2) 0.032(2) 0.000(2) 0.034(2)
P3 0.0160(12) 0.000 0.0027(10) 0.0192(13) 0.000 0.0342(15)
F31 0.049(4) 0.000 0.003(3) 0.016(3) 0.000 0.066(5)
F32 0.025(3) 0.000 0.005(3) 0.018(3) 0.000 0.080(5)
F33 0.100(5) 0.018(3) 0.015(3) 0.055(3) 0.003(2) 0.028(3)
F34 0.017(2) 0.004(2) 0.002(3) 0.039(3) -0.019(3) 0.114(5)

loop_
_atom_site_label
_atom_site_occupancy
_atom_site_fract_x
_atom_site_fract_y
_atom_site_fract_z
_atom_site_U_iso_or_equiv
_atom_site_thermal_displace_type
_atom_site_calc_flag
_atom_site_refinement_flags
_atom_site_type_symbol
Ni 1 0.58827(4) 0.24704(7) -0.12065(3) 0.0154(4) Uani d . Ni
N1 1 0.4715(3) 0.2248(6) -0.1563(2) 0.0189(12) Uani d . N
H1A 1 0.4598(3) 0.2921(6) -0.1833(2) 0.023 Uiso calc R H
H1B 1 0.4645(3) 0.1373(6) -0.1727(2) 0.023 Uiso calc R H
C2 1 0.4176(4) 0.2397(7) -0.1157(3) 0.0209(14) Uani d . C
H2A 1 0.4216(4) 0.1557(7) -0.0914(3) 0.025 Uiso calc R H
H2B 1 0.3641(4) 0.2454(7) -0.1353(3) 0.025 Uiso calc R H
C3 1 0.4366(4) 0.3730(7) -0.0810(3) 0.0218(14) Uani d . C
H3A 1 0.4031(4) 0.3764(7) -0.0520(3) 0.026 Uiso calc R H
H3B 1 0.4249(4) 0.4572(7) -0.1048(3) 0.026 Uiso calc R H
S4 1 0.53614(9) 0.3807(2) -0.04866(7) 0.0216(5) Uani d . S
C5 1 0.5366(5) 0.2377(8) 0.0023(3) 0.030(2) Uani d . C
H5A 1 0.5506(5) 0.2769(8) 0.0399(3) 0.036 Uiso calc R H
H5B 1 0.4844(5) 0.1964(8) -0.0006(3) 0.036 Uiso calc R H
C6 1 0.5932(4) 0.1234(8) -0.0069(3) 0.030(2) Uani d . C
H6A 1 0.6462(4) 0.1595(8) 0.0041(3) 0.036 Uiso calc R H
H6B 1 0.5862(4) 0.0415(8) 0.0170(3) 0.036 Uiso calc R H
N7 1 0.5841(3) 0.0763(6) -0.0639(2) 0.0201(12) Uani d . N
H7A 1 0.5376(3) 0.0303(6) -0.0724(2) 0.024 Uiso calc R H
H7B 1 0.6224(3) 0.0126(6) -0.0678(2) 0.024 Uiso calc R H
N11 1 0.6314(3) 0.1186(5) -0.1788(2) 0.0192(11) Uani d . N
H11A 1 0.6271(3) 0.0254(5) -0.1690(2) 0.023 Uiso calc R H
H11B 1 0.6015(3) 0.1314(5) -0.2126(2) 0.023 Uiso calc R H
C21 1 0.7127(4) 0.1482(7) -0.1840(3) 0.0231(14) Uani d . C
H21A 1 0.7163(4) 0.2400(7) -0.2028(3) 0.028 Uiso calc R H
H21B 1 0.7323(4) 0.0735(7) -0.2064(3) 0.028 Uiso calc R H
C31 1 0.7603(4) 0.1527(8) -0.1280(3) 0.030(2) Uani d . C
H31A 1 0.8141(4) 0.1759(8) -0.1319(3) 0.036 Uiso calc R H
H31B 1 0.7602(4) 0.0579(8) -0.1109(3) 0.036 Uiso calc R H
S41 1 0.72506(9) 0.2832(2) -0.08248(7) 0.0214(5) Uani d . S
C51 1 0.7385(4) 0.4504(7) -0.1165(4) 0.031(2) Uani d . C
H51A 1 0.7758(4) 0.5096(7) -0.0922(4) 0.038 Uiso calc R H
H51B 1 0.7598(4) 0.4322(7) -0.1509(4) 0.038 Uiso calc R H
C61 1 0.6626(4) 0.5290(7) -0.1301(3) 0.0263(15) Uani d . C
H61A 1 0.6444(4) 0.5574(7) -0.0955(3) 0.032 Uiso calc R H
H61B 1 0.6703(4) 0.6159(7) -0.1511(3) 0.032 Uiso calc R H
N71 1 0.6040(3) 0.4384(6) -0.1630(2) 0.0223(12) Uani d . N
H71A 1 0.6193(3) 0.4179(6) -0.1963(2) 0.027 Uiso calc R H
H71B 1 0.5580(3) 0.4865(6) -0.1699(2) 0.027 Uiso calc R H
P1 1 1.02317(9) -0.2005(2) 0.17829(7) 0.0218(5) Uani d . P
F11 1 1.1097(3) -0.2160(5) 0.2088(2) 0.0401(12) Uani d . F
F12 1 0.9368(2) -0.1786(5) 0.1486(2) 0.0382(11) Uani d . F
F13 1 0.9941(3) -0.3046(5) 0.2227(2) 0.0401(12) Uani d . F
F14 1 1.0523(2) -0.0957(5) 0.1343(2) 0.0358(11) Uani d . F
F15 1 1.0329(4) -0.3314(5) 0.1397(2) 0.056(2) Uani d . F
F16 1 1.0120(3) -0.0678(5) 0.2168(2) 0.0439(12) Uani d . F
P2 1 0.2500 0.2500 0.2500 0.0263(7) Uani d S P
F21 1 0.3198(3) 0.3605(5) 0.2536(2) 0.0389(11) Uani d . F
F22 1 0.2677(3) 0.1955(5) 0.1914(2) 0.0363(11) Uani d . F
F23 1 0.1928(3) 0.3673(5) 0.2196(2) 0.0408(11) Uani d . F
P3 1 0.7500 0.7967(3) 0.0000 0.0233(6) Uani d S P
F31 1 0.7500 0.6278(6) 0.0000 0.044(2) Uani d S F
F32 1 0.7500 0.9682(6) 0.0000 0.041(2) Uani d S F
F33 1 0.7470(4) 0.7962(6) 0.0640(2) 0.060(2) Uani d . F
F34 1 0.8414(3) 0.7965(6) 0.0133(3) 0.058(2) Uani d . F

loop_
_atom_type_symbol
_atom_type_description
_atom_type_scat_dispersion_real
_atom_type_scat_dispersion_imag
_atom_type_scat_source
C C 0.0033 0.0016 'International Tables Vol C Tables 4.2.6.8 and 6.1.1.4'
H H 0.0000 0.0000 'International Tables Vol C Tables 4.2.6.8 and 6.1.1.4'
N N 0.0061 0.0033 'International Tables Vol C Tables 4.2.6.8 and 6.1.1.4'
F F 0.0171 0.0103 'International Tables Vol C Tables 4.2.6.8 and 6.1.1.4'
P P 0.1023 0.0942 'International Tables Vol C Tables 4.2.6.8 and 6.1.1.4'
S S 0.1246 0.1234 'International Tables Vol C Tables 4.2.6.8 and 6.1.1.4'
Ni Ni 0.3393 1.1124 'International Tables Vol C Tables 4.2.6.8 and 6.1.1.4'

loop_
_geom_angle_atom_site_label_1
_geom_angle_atom_site_label_2
_geom_angle_atom_site_label_3
_geom_angle_site_symmetry_1
_geom_angle_site_symmetry_3
_geom_angle
_geom_angle_publ_flag
N1 Ni S4 . . 84.4(2) yes
N1 Ni N7 . . 93.8(2) yes
N1 Ni N11 . . 95.2(2) yes
N1 Ni S41 . . 177.0(2) yes
N1 Ni N71 . . 94.2(2) yes
S4 Ni N7 . . 82.2(2) yes
S4 Ni N11 . . 175.6(2) yes
S4 Ni S41 . . 96.04(8) yes
S4 Ni N71 . . 90.3(2) yes
N7 Ni N11 . . 93.4(2) yes
N7 Ni S41 . . 89.2(2) yes
N7 Ni N71 . . 168.5(2) yes
N11 Ni S41 . . 84.6(2) yes
N11 Ni N71 . . 94.1(2) yes
S41 Ni N71 . . 82.8(2) yes
C2 N1 Ni . . 113.1(4) ?
N1 C2 C3 . . 110.3(5) ?
C2 C3 S4 . . 113.0(5) ?
C3 S4 C5 . . 99.9(4) ?
C3 S4 Ni . . 96.1(2) ?
C5 S4 Ni . . 98.5(3) ?
C6 C5 S4 . . 111.0(5) ?
N7 C6 C5 . . 112.7(6) ?
C6 N7 Ni . . 112.8(4) ?
C21 N11 Ni . . 113.8(4) ?
N11 C21 C31 . . 109.7(6) ?
C21 C31 S41 . . 112.7(5) ?
C51 S41 C31 . . 102.9(4) ?
C51 S41 Ni . . 97.7(2) ?
C31 S41 Ni . . 94.4(2) ?
C61 C51 S41 . . 110.7(5) ?
N71 C61 C51 . . 110.5(6) ?
C61 N71 Ni . . 110.9(4) ?
F15 P1 F12 . . 90.6(3) ?
F15 P1 F11 . . 91.5(3) ?
F12 P1 F11 . . 177.7(3) ?
F15 P1 F16 . . 179.1(3) ?
F12 P1 F16 . . 88.5(3) ?
F11 P1 F16 . . 89.4(3) ?
F15 P1 F14 . . 90.2(3) ?
F12 P1 F14 . . 89.6(2) ?
F11 P1 F14 . . 89.6(2) ?
F16 P1 F14 . . 89.7(3) ?
F15 P1 F13 . . 90.2(3) ?
F12 P1 F13 . . 90.5(3) ?
F11 P1 F13 . . 90.3(3) ?
F16 P1 F13 . . 89.8(3) ?
F14 P1 F13 . . 179.6(3) ?
F23 P2 F23 . 7 180.0000(10) ?
F23 P2 F21 . 7 90.3(3) ?
F23 P2 F21 7 7 89.7(3) ?
F23 P2 F21 . . 89.7(3) ?
F23 P2 F21 7 . 90.3(3) ?
F21 P2 F21 7 . 180.0 ?
F23 P2 F22 . . 90.0(2) ?
F23 P2 F22 7 . 90.0(2) ?
F21 P2 F22 7 . 89.6(2) ?
F21 P2 F22 . . 90.4(2) ?
F23 P2 F22 . 7 90.0(2) ?
F23 P2 F22 7 7 90.0(2) ?
F21 P2 F22 7 7 90.4(2) ?
F21 P2 F22 . 7 89.6(2) ?
F22 P2 F22 . 7 180.0 ?
F33 P3 F33 2_655 . 179.6(5) ?
F33 P3 F34 2_655 2_655 89.0(4) ?
F33 P3 F34 . 2_655 91.0(4) ?
F33 P3 F34 2_655 . 91.0(4) ?
F33 P3 F34 . . 89.0(4) ?
F34 P3 F34 2_655 . 179.9(4) ?
F33 P3 F31 2_655 . 89.8(2) ?
F33 P3 F31 . . 89.8(2) ?
F34 P3 F31 2_655 . 89.9(2) ?
F34 P3 F31 . . 89.9(2) ?
F33 P3 F32 2_655 . 90.2(2) ?
F33 P3 F32 . . 90.2(2) ?
F34 P3 F32 2_655 . 90.1(2) ?
F34 P3 F32 . . 90.1(2) ?
F31 P3 F32 . . 180.0000(10) ?

loop_
_geom_bond_atom_site_label_1
_geom_bond_atom_site_label_2
_geom_bond_site_symmetry_2
_geom_bond_distance
_geom_bond_publ_flag
Ni N1 . 2.115(6) yes
Ni S4 . 2.462(2) yes
Ni N7 . 2.141(5) yes
Ni N11 . 2.102(5) yes
Ni S41 . 2.467(3) yes
Ni N71 . 2.126(5) yes
N1 C2 . 1.482(9) yes
C2 C3 . 1.529(9) yes
C3 S4 . 1.809(7) yes
S4 C5 . 1.841(8) yes
C5 C6 . 1.509(10) yes
C6 N7 . 1.455(9) yes
N11 C21 . 1.482(8) yes
C21 C31 . 1.495(10) yes
C31 S41 . 1.836(8) yes
S41 C51 . 1.820(7) yes
C51 C61 . 1.518(9) yes
C61 N71 . 1.480(9) yes
P1 F15 . 1.584(5) ?
P1 F12 . 1.594(4) ?
P1 F11 . 1.595(5) ?
P1 F16 . 1.602(5) ?
P1 F14 . 1.606(5) ?
P1 F13 . 1.610(5) ?
P2 F23 . 1.601(4) ?
P2 F23 7 1.601(4) ?
P2 F21 7 1.603(4) ?
P2 F21 . 1.603(4) ?
P2 F22 . 1.604(5) ?
P2 F22 7 1.604(5) ?
P3 F33 2_655 1.580(5) ?
P3 F33 . 1.580(5) ?
P3 F34 2_655 1.589(5) ?
P3 F34 . 1.589(5) ?
P3 F31 . 1.597(6) ?
P3 F32 . 1.621(6) ?

loop_
_geom_torsion_atom_site_label_1
_geom_torsion_atom_site_label_2
_geom_torsion_atom_site_label_3
_geom_torsion_atom_site_label_4
_geom_torsion
_geom_torsion_publ_flag
N1 C2 C3 S4 -53.6(7) yes
C2 C3 S4 C5 -69.7(5) yes
C3 S4 C5 C6 120.0(6) yes
S4 C5 C6 N7 -49.8(8) yes
N11 C21 C31 S41 -56.7(6) yes
C21 C31 S41 C51 -64.3(5) yes
C31 S41 C51 C61 122.1(6) yes
S41 C51 C61 N71 -54.9(7) yes
